data_7030152
loop_
_publ_author_name
'Li, Xi-Li'
'Gao, Yu-Liang'
'Feng, Xiang-Li'
'Zheng, You-Xuan'
'Chen, Chun-Lai'
'Zuo, Jing-Lin'
'Fang, Shao-Ming'

_publ_section_title
;
 Two mono- and dinuclear Eu(III) enantiomeric pairs based on chiral
 bis-bidentate bridging ligands: synthesis, structures, luminescent and
 ferroelectric properties.
;
_journal_issue 38
_journal_name_full 'Dalton transactions (Cambridge, England : 2003)'
_journal_page_first 11829
_journal_page_last 11835
_journal_paper_doi 10.1039/c2dt31007d
_journal_volume 41
_journal_year 2012
_chemical_absolute_configuration syn
_chemical_formula_moiety 'C73 H63 Eu N4 O6, 2(H2 O)'
_chemical_formula_sum 'C73 H67 Eu N4 O8'
_chemical_formula_weight 1280.27
_chemical_name_systematic
;
?
;
_space_group_IT_number 19
_symmetry_cell_setting orthorhombic
_symmetry_space_group_name_Hall 'P 2ac 2ab'
_symmetry_space_group_name_H-M 'P 21 21 21'
_atom_sites_solution_hydrogens geom
_atom_sites_solution_primary direct
_atom_sites_solution_secondary difmap
_audit_creation_method SHELXL-97
_cell_angle_alpha 90.00
_cell_angle_beta 90.00
_cell_angle_gamma 90.00
_cell_formula_units_Z 4
_cell_length_a 17.207(3)
_cell_length_b 18.244(8)
_cell_length_c 21.772(5)
_cell_measurement_reflns_used 4137
_cell_measurement_temperature 291(2)
_cell_measurement_theta_max 23.19
_cell_measurement_theta_min 2.11
_cell_volume 6835(4)
_computing_cell_refinement SMART
_computing_data_collection 'SMART (Bruker, 2000)'
_computing_data_reduction 'SAINT (Bruker, 2000)'
_computing_molecular_graphics SHELXTL
_computing_publication_material SHELXTL
_computing_structure_refinement SHELXTL
_computing_structure_solution 'SHELXTL (Bruker, 2000)'
_diffrn_ambient_temperature 291(2)
_diffrn_measured_fraction_theta_full 0.998
_diffrn_measured_fraction_theta_max 0.998
_diffrn_measurement_device_type 'Bruker Smart Aepex CCD'
_diffrn_measurement_method 'phi and omega scans'
_diffrn_radiation_monochromator graphite
_diffrn_radiation_source 'sealed tube'
_diffrn_radiation_type MoK\a
_diffrn_radiation_wavelength 0.71073
_diffrn_reflns_av_R_equivalents 0.0357
_diffrn_reflns_av_sigmaI/netI 0.0659
_diffrn_reflns_limit_h_max 21
_diffrn_reflns_limit_h_min -18
_diffrn_reflns_limit_k_max 22
_diffrn_reflns_limit_k_min -19
_diffrn_reflns_limit_l_max 18
_diffrn_reflns_limit_l_min -26
_diffrn_reflns_number 20664
_diffrn_reflns_theta_full 26.00
_diffrn_reflns_theta_max 26.00
_diffrn_reflns_theta_min 3.02
_exptl_absorpt_coefficient_mu 0.973
_exptl_absorpt_correction_T_max 0.82
_exptl_absorpt_correction_T_min 0.77
_exptl_absorpt_correction_type multi-scan
_exptl_absorpt_process_details 'SADABS; bruker, 2000'
_exptl_crystal_colour pale-red
_exptl_crystal_density_diffrn 1.244
_exptl_crystal_density_method 'not measured'
_exptl_crystal_description block
_exptl_crystal_F_000 2640
_exptl_crystal_size_max 0.28
_exptl_crystal_size_mid 0.24
_exptl_crystal_size_min 0.22
_refine_diff_density_max 0.953
_refine_diff_density_min -0.875
_refine_diff_density_rms 0.071
_refine_ls_abs_structure_details 'Flack H D (1983), Acta Cryst. A39, 876-881'
_refine_ls_abs_structure_Flack 0.095(9)
_refine_ls_extinction_method none
_refine_ls_goodness_of_fit_ref 1.041
_refine_ls_hydrogen_treatment constr
_refine_ls_matrix_type fullcycle
_refine_ls_number_parameters 816
_refine_ls_number_reflns 12713
_refine_ls_number_restraints 0
_refine_ls_restrained_S_all 1.041
_refine_ls_R_factor_all 0.0567
_refine_ls_R_factor_gt 0.0463
_refine_ls_shift/su_max 0.000
_refine_ls_shift/su_mean 0.000
_refine_ls_structure_factor_coef Fsqd
_refine_ls_weighting_details 'calc w=1/[\s^2^(Fo^2^)+(0.05P)^2^+1.99P] where P=(Fo^2^+2Fc^2^)/3'
_refine_ls_weighting_scheme calc
_refine_ls_wR_factor_gt 0.0970
_refine_ls_wR_factor_ref 0.0991
_reflns_number_gt 10395
_reflns_number_total 12713
_reflns_threshold_expression >2sigma(I)
_cod_data_source_file c2dt31007d.txt
_cod_data_source_block R-1
_cod_depositor_comments
;
The following automatic conversions were performed:

'_symmetry_cell_setting' value 'Orthorhombic' changed to
'orthorhombic' according to
/usr/data/users/saulius/automatic-downloads/retrospective/RSC/lib/dictionaries/cif_core.dic
dictionary named 'cif_core.dic' version 2.4.2 from 2011-04-26.

Automatic conversion script
Id: cif_fix_values 2281 2013-09-26 08:29:07Z andrius 
;
_cod_original_sg_symbol_H-M 'P 21 21 21 '
_cod_database_code 7030152

loop_
_symmetry_equiv_pos_as_xyz
'x, y, z'
'-x+1/2, -y, z+1/2'
'x+1/2, -y+1/2, -z'
'-x, y+1/2, -z+1/2'

loop_
_atom_site_label
_atom_site_type_symbol
_atom_site_fract_x
_atom_site_fract_y
_atom_site_fract_z
_atom_site_U_iso_or_equiv
_atom_site_adp_type
_atom_site_occupancy
_atom_site_symmetry_multiplicity
_atom_site_calc_flag
_atom_site_refinement_flags
C1 C 0.0576(3) 0.5496(3) 0.4198(2) 0.0502(13) Uani 1 1 d .
H1 H 0.1075 0.5681 0.4146 0.060 Uiso 1 1 calc R
C2 C 0.0350(3) 0.4848(3) 0.3903(3) 0.0521(14) Uani 1 1 d .
H2 H 0.0707 0.4602 0.3656 0.063 Uiso 1 1 calc R
C3 C -0.0369(3) 0.4572(3) 0.3967(3) 0.0547(14) Uani 1 1 d .
H3 H -0.0500 0.4138 0.3769 0.066 Uiso 1 1 calc R
C4 C -0.0930(4) 0.4934(3) 0.4332(3) 0.0554(15) Uani 1 1 d .
H4 H -0.1429 0.4745 0.4377 0.067 Uiso 1 1 calc R
C5 C -0.0712(3) 0.5581(3) 0.4622(2) 0.0483(14) Uani 1 1 d .
H5 H -0.1080 0.5832 0.4853 0.058 Uiso 1 1 calc R
C6 C 0.0034(3) 0.5867(3) 0.4579(2) 0.0461(12) Uani 1 1 d .
C7 C 0.0294(2) 0.6570(2) 0.4883(2) 0.0365(10) Uani 1 1 d .
C8 C -0.0034(3) 0.6751(2) 0.5414(2) 0.0355(10) Uani 1 1 d .
H8 H -0.0466 0.6481 0.5536 0.043 Uiso 1 1 calc R
C9 C 0.0213(3) 0.7306(3) 0.5801(2) 0.0402(11) Uani 1 1 d .
C10 C -0.0145(3) 0.7462(3) 0.6406(2) 0.0396(11) Uani 1 1 d .
C11 C -0.0910(3) 0.7238(3) 0.6539(2) 0.0415(11) Uani 1 1 d .
H11 H -0.1198 0.6985 0.6246 0.050 Uiso 1 1 calc R
C12 C -0.1230(3) 0.7394(3) 0.7101(3) 0.0501(13) Uani 1 1 d .
H12 H -0.1737 0.7247 0.7183 0.060 Uiso 1 1 calc R
C13 C -0.0817(3) 0.7762(3) 0.7545(3) 0.0470(13) Uani 1 1 d .
H13 H -0.1043 0.7864 0.7923 0.056 Uiso 1 1 calc R
C14 C -0.0045(3) 0.7983(3) 0.7420(2) 0.0462(11) Uani 1 1 d .
H14 H 0.0243 0.8226 0.7719 0.055 Uiso 1 1 calc R
C15 C 0.0281(3) 0.7836(2) 0.6851(2) 0.0428(11) Uani 1 1 d .
H15 H 0.0785 0.7988 0.6766 0.051 Uiso 1 1 calc R
C16 C 0.1748(3) 0.7324(3) 0.2541(2) 0.0403(11) Uani 1 1 d .
H16 H 0.1668 0.6975 0.2846 0.048 Uiso 1 1 calc R
C17 C 0.2074(3) 0.7116(3) 0.1978(2) 0.0456(12) Uani 1 1 d .
H17 H 0.2219 0.6632 0.1908 0.055 Uiso 1 1 calc R
C18 C 0.2175(3) 0.7643(3) 0.1529(3) 0.0519(14) Uani 1 1 d .
H18 H 0.2396 0.7510 0.1156 0.062 Uiso 1 1 calc R
C19 C 0.1953(3) 0.8375(4) 0.1622(3) 0.0552(15) Uani 1 1 d .
H19 H 0.2014 0.8723 0.1314 0.066 Uiso 1 1 calc R
C20 C 0.1639(4) 0.8564(3) 0.2188(2) 0.0507(13) Uani 1 1 d .
H20 H 0.1490 0.9047 0.2257 0.061 Uiso 1 1 calc R
C21 C 0.1542(3) 0.8056(3) 0.26468(18) 0.0399(9) Uani 1 1 d .
C22 C 0.1260(3) 0.8275(3) 0.3283(2) 0.0364(10) Uani 1 1 d .
C23 C 0.0834(3) 0.8923(3) 0.3354(2) 0.0394(11) Uani 1 1 d .
H23 H 0.0798 0.9250 0.3027 0.047 Uiso 1 1 calc R
C24 C 0.0462(3) 0.9086(3) 0.3905(3) 0.0433(12) Uani 1 1 d .
C25 C -0.0061(3) 0.9741(3) 0.3955(2) 0.0398(11) Uani 1 1 d .
C26 C -0.0314(3) 1.0129(3) 0.3447(2) 0.0473(12) Uani 1 1 d .
H26 H -0.0188 0.9968 0.3055 0.057 Uiso 1 1 calc R
C27 C -0.0748(3) 1.0751(3) 0.3522(3) 0.0515(14) Uani 1 1 d .
H27 H -0.0945 1.0988 0.3178 0.062 Uiso 1 1 calc R
C28 C -0.0899(3) 1.1031(3) 0.4092(2) 0.0436(12) Uani 1 1 d .
H28 H -0.1171 1.1469 0.4137 0.052 Uiso 1 1 calc R
C29 C -0.0632(3) 1.0640(3) 0.4612(3) 0.0512(14) Uani 1 1 d .
H29 H -0.0741 1.0813 0.5004 0.061 Uiso 1 1 calc R
C30 C -0.0212(3) 1.0001(3) 0.4537(3) 0.0505(13) Uani 1 1 d .
H30 H -0.0031 0.9747 0.4879 0.061 Uiso 1 1 calc R
C31 C 0.2989(3) 0.9420(3) 0.3277(2) 0.0481(13) Uani 1 1 d .
H31 H 0.2761 0.8960 0.3242 0.058 Uiso 1 1 calc R
C32 C 0.3365(3) 0.9733(3) 0.2778(3) 0.0524(13) Uani 1 1 d .
H32 H 0.3384 0.9475 0.2410 0.063 Uiso 1 1 calc R
C33 C 0.3707(3) 1.0410(3) 0.2808(3) 0.0526(14) Uani 1 1 d .
H33 H 0.3954 1.0609 0.2467 0.063 Uiso 1 1 calc R
C34 C 0.3678(3) 1.0797(3) 0.3366(3) 0.0501(14) Uani 1 1 d .
H34 H 0.3911 1.1256 0.3397 0.060 Uiso 1 1 calc R
C35 C 0.3302(3) 1.0496(3) 0.3870(3) 0.0515(13) Uani 1 1 d .
H35 H 0.3280 1.0756 0.4237 0.062 Uiso 1 1 calc R
C36 C 0.2955(3) 0.9799(3) 0.3829(2) 0.0418(12) Uani 1 1 d .
C37 C 0.2530(3) 0.9480(3) 0.4382(3) 0.0426(12) Uani 1 1 d .
C38 C 0.2156(3) 0.9989(3) 0.4754(3) 0.0507(12) Uani 1 1 d .
H38 H 0.2235 1.0486 0.4685 0.061 Uiso 1 1 calc R
C39 C 0.1667(2) 0.9770(2) 0.5226(2) 0.0382(9) Uani 1 1 d .
C40 C 0.1312(3) 1.0340(3) 0.5619(3) 0.0430(11) Uani 1 1 d .
C41 C 0.1445(3) 1.1081(3) 0.5569(2) 0.0495(12) Uani 1 1 d .
H41 H 0.1830 1.1238 0.5300 0.059 Uiso 1 1 calc R
C42 C 0.1047(4) 1.1600(3) 0.5893(3) 0.0593(16) Uani 1 1 d .
H42 H 0.1172 1.2093 0.5852 0.071 Uiso 1 1 calc R
C43 C 0.0457(3) 1.1382(3) 0.6280(3) 0.0508(13) Uani 1 1 d .
H43 H 0.0165 1.1730 0.6490 0.061 Uiso 1 1 calc R
C44 C 0.0300(3) 1.0635(3) 0.6357(2) 0.0445(12) Uani 1 1 d .
H44 H -0.0081 1.0485 0.6633 0.053 Uiso 1 1 calc R
C45 C 0.0710(3) 1.0124(3) 0.6024(3) 0.0521(14) Uani 1 1 d .
H45 H 0.0590 0.9629 0.6066 0.062 Uiso 1 1 calc R
C46 C 0.2507(3) 0.6577(3) 0.4054(3) 0.0416(11) Uani 1 1 d .
H46 H 0.2046 0.6599 0.3832 0.050 Uiso 1 1 calc R
C47 C 0.3094(3) 0.6097(3) 0.3874(2) 0.0407(11) Uani 1 1 d .
C48 C 0.3868(3) 0.6478(3) 0.4731(2) 0.0421(11) Uani 1 1 d .
H48 H 0.4323 0.6442 0.4960 0.051 Uiso 1 1 calc R
C49 C 0.3282(2) 0.6972(3) 0.4916(2) 0.0379(10) Uani 1 1 d .
C50 C 0.3324(3) 0.7380(3) 0.5462(3) 0.0479(12) Uani 1 1 d .
C51 C 0.3928(3) 0.7380(3) 0.5871(2) 0.0458(12) Uani 1 1 d .
H51 H 0.4354 0.7083 0.5786 0.055 Uiso 1 1 calc R
C52 C 0.3946(3) 0.7780(3) 0.6386(2) 0.0435(12) Uani 1 1 d .
C53 C 0.3245(3) 0.8150(3) 0.6565(2) 0.0436(12) Uani 1 1 d .
C54 C 0.2619(3) 0.8131(3) 0.6153(2) 0.0448(12) Uani 1 1 d .
H54 H 0.2163 0.8377 0.6255 0.054 Uiso 1 1 calc R
C55 C 0.3225(3) 0.8557(3) 0.7163(2) 0.0448(12) Uani 1 1 d .
H55 H 0.2759 0.8846 0.7253 0.054 Uiso 1 1 calc R
C56 C 0.4030(3) 0.8964(3) 0.7196(2) 0.0441(11) Uani 1 1 d .
H56A H 0.4220 0.9130 0.6800 0.053 Uiso 1 1 calc R
H56B H 0.4045 0.9357 0.7496 0.053 Uiso 1 1 calc R
C57 C 0.4405(3) 0.8256(3) 0.7417(2) 0.0469(13) Uani 1 1 d .
H57 H 0.4827 0.8309 0.7716 0.056 Uiso 1 1 calc R
C58 C 0.4600(3) 0.7793(3) 0.6815(2) 0.0490(13) Uani 1 1 d .
H58A H 0.5049 0.8005 0.6613 0.059 Uiso 1 1 calc R
H58B H 0.4730 0.7295 0.6931 0.059 Uiso 1 1 calc R
C59 C 0.3553(3) 0.8055(4) 0.7696(3) 0.0615(15) Uani 1 1 d .
C60 C 0.3417(4) 0.7237(3) 0.7679(2) 0.0515(12) Uani 1 1 d .
H60A H 0.3896 0.6986 0.7760 0.077 Uiso 1 1 calc R
H60B H 0.3226 0.7099 0.7281 0.077 Uiso 1 1 calc R
H60C H 0.3040 0.7106 0.7986 0.077 Uiso 1 1 calc R
C61 C 0.3495(4) 0.8387(3) 0.8322(2) 0.0570(13) Uani 1 1 d .
H61A H 0.3937 0.8696 0.8394 0.085 Uiso 1 1 calc R
H61B H 0.3481 0.8005 0.8625 0.085 Uiso 1 1 calc R
H61C H 0.3028 0.8674 0.8349 0.085 Uiso 1 1 calc R
C62 C 0.3051(3) 0.5682(3) 0.3359(2) 0.0392(11) Uani 1 1 d .
C63 C 0.3665(3) 0.5430(3) 0.3017(2) 0.0392(11) Uani 1 1 d .
H63 H 0.4169 0.5542 0.3140 0.047 Uiso 1 1 calc R
C64 C 0.3552(3) 0.5013(3) 0.2490(2) 0.0445(12) Uani 1 1 d .
C65 C 0.2790(3) 0.4839(3) 0.2304(2) 0.0441(12) Uani 1 1 d .
C66 C 0.2165(3) 0.5081(3) 0.2669(2) 0.0412(11) Uani 1 1 d .
H66 H 0.1660 0.4951 0.2564 0.049 Uiso 1 1 calc R
C67 C 0.4213(3) 0.4762(3) 0.2062(2) 0.0464(13) Uani 1 1 d .
H67A H 0.4584 0.4474 0.2295 0.056 Uiso 1 1 calc R
H67B H 0.4482 0.5188 0.1902 0.056 Uiso 1 1 calc R
C68 C 0.3901(3) 0.4295(3) 0.1519(2) 0.0434(12) Uani 1 1 d .
H68 H 0.4296 0.4104 0.1237 0.052 Uiso 1 1 calc R
C69 C 0.3260(3) 0.3737(3) 0.1717(3) 0.0509(13) Uani 1 1 d .
H69A H 0.3148 0.3366 0.1411 0.061 Uiso 1 1 calc R
H69B H 0.3349 0.3519 0.2117 0.061 Uiso 1 1 calc R
C70 C 0.2678(3) 0.4373(3) 0.1724(2) 0.0479(13) Uani 1 1 d .
H70 H 0.2142 0.4257 0.1608 0.057 Uiso 1 1 calc R
C71 C 0.3214(3) 0.4737(3) 0.1206(2) 0.0423(12) Uani 1 1 d .
C72 C 0.2960(3) 0.4414(3) 0.0578(2) 0.0487(12) Uani 1 1 d .
H72A H 0.2784 0.4803 0.0315 0.073 Uiso 1 1 calc R
H72B H 0.2545 0.4070 0.0640 0.073 Uiso 1 1 calc R
H72C H 0.3393 0.4170 0.0390 0.073 Uiso 1 1 calc R
C73 C 0.3221(3) 0.5582(3) 0.1124(2) 0.0471(13) Uani 1 1 d .
H73A H 0.3673 0.5723 0.0894 0.071 Uiso 1 1 calc R
H73B H 0.3234 0.5813 0.1520 0.071 Uiso 1 1 calc R
H73C H 0.2762 0.5733 0.0908 0.071 Uiso 1 1 calc R
Eu1 Eu 0.155441(13) 0.799870(13) 0.479984(10) 0.03688(6) Uani 1 1 d .
N1 N 0.2611(2) 0.7026(2) 0.45684(17) 0.0367(8) Uani 1 1 d .
N2 N 0.2654(2) 0.7772(2) 0.5619(2) 0.0422(10) Uani 1 1 d .
N3 N 0.3777(2) 0.6051(2) 0.4218(2) 0.0412(9) Uani 1 1 d .
N4 N 0.2293(2) 0.5504(2) 0.31779(19) 0.0392(9) Uani 1 1 d .
O1 O 0.08585(17) 0.68983(18) 0.46155(13) 0.0365(7) Uani 1 1 d .
O2 O 0.07878(18) 0.77594(17) 0.56299(15) 0.0380(7) Uani 1 1 d .
O3 O 0.1481(2) 0.78421(14) 0.37112(13) 0.0369(7) Uani 1 1 d .
O4 O 0.0542(2) 0.8741(2) 0.44246(16) 0.0447(8) Uani 1 1 d .
O5 O 0.24942(19) 0.88071(19) 0.43865(16) 0.0421(8) Uani 1 1 d .
O6 O 0.1575(2) 0.90781(16) 0.53929(13) 0.0427(7) Uani 1 1 d .
O1W O 0.1738(5) 0.7620(6) 0.8758(5) 0.066(3) Uani 0.40 1 d P
H1WA H 0.2208 0.7532 0.8854 0.080 Uiso 0.40 1 d PR
H1WC H 0.1437 0.7418 0.9018 0.080 Uiso 0.40 1 d PR
O2W O 0.4879(8) 0.6161(7) 0.0734(6) 0.058(3) Uani 0.30 1 d P
H2WB H 0.4674 0.6347 0.0415 0.070 Uiso 0.30 1 d PR
H2WC H 0.5235 0.6443 0.0866 0.070 Uiso 0.30 1 d PR
O3W O 0.1811(9) 0.3127(9) 0.4971(5) 0.078(5) Uani 0.30 1 d P
H3WD H 0.1448 0.3349 0.5160 0.094 Uiso 0.30 1 d PR
H3WC H 0.2094 0.2902 0.5229 0.094 Uiso 0.30 1 d PR
O4W O 0.4311(5) 0.2110(5) 0.4676(4) 0.055(2) Uani 0.40 1 d P
H4WA H 0.4342 0.1927 0.4318 0.067 Uiso 0.40 1 d PR
H4WC H 0.4385 0.1777 0.4942 0.067 Uiso 0.40 1 d PR
O5W O 0.2807(6) 0.3758(6) 0.4158(6) 0.051(3) Uani 0.30 1 d P
H5WA H 0.3026 0.4022 0.3886 0.062 Uiso 0.30 1 d PR
H5WB H 0.2397 0.3568 0.4009 0.062 Uiso 0.30 1 d PR
O6W O 0.0228(7) 0.2938(8) 0.3710(7) 0.067(4) Uani 0.30 1 d P
H6WD H 0.0686 0.3089 0.3784 0.081 Uiso 0.30 1 d PR
H6WC H 0.0036 0.2745 0.4031 0.081 Uiso 0.30 1 d PR

loop_
_atom_site_aniso_label
_atom_site_aniso_U_11
_atom_site_aniso_U_22
_atom_site_aniso_U_33
_atom_site_aniso_U_23
_atom_site_aniso_U_13
_atom_site_aniso_U_12
C1 0.056(3) 0.048(3) 0.046(3) 0.011(2) 0.001(2) -0.001(3)
C2 0.051(3) 0.060(3) 0.045(3) 0.009(3) 0.018(3) -0.019(3)
C3 0.059(3) 0.050(3) 0.056(3) 0.011(3) 0.010(3) -0.008(3)
C4 0.067(4) 0.046(3) 0.053(3) 0.011(3) 0.021(3) -0.011(3)
C5 0.039(3) 0.060(3) 0.046(3) 0.002(2) 0.019(2) 0.015(2)
C6 0.043(3) 0.048(3) 0.047(3) -0.004(2) -0.002(2) -0.014(2)
C7 0.0213(18) 0.044(2) 0.044(3) -0.020(2) 0.0084(19) -0.0042(17)
C8 0.042(2) 0.034(2) 0.030(2) -0.0039(18) 0.0142(18) -0.0116(19)
C9 0.031(2) 0.042(2) 0.048(3) 0.001(2) -0.011(2) 0.001(2)
C10 0.037(3) 0.039(3) 0.042(3) 0.004(2) -0.009(2) -0.002(2)
C11 0.052(3) 0.041(3) 0.032(2) 0.007(2) -0.003(2) 0.004(2)
C12 0.037(3) 0.055(3) 0.059(3) -0.005(3) 0.011(2) 0.017(2)
C13 0.050(3) 0.041(3) 0.050(3) 0.004(2) 0.018(2) -0.005(2)
C14 0.052(3) 0.048(3) 0.038(2) 0.014(3) -0.001(2) -0.013(3)
C15 0.046(3) 0.034(3) 0.049(3) -0.004(2) 0.001(2) -0.005(2)
C16 0.041(3) 0.044(3) 0.035(2) 0.006(2) -0.0026(19) 0.000(2)
C17 0.047(3) 0.040(3) 0.050(3) -0.013(2) -0.009(2) -0.003(2)
C18 0.045(3) 0.065(3) 0.046(3) 0.002(3) -0.007(2) 0.017(3)
C19 0.052(3) 0.070(4) 0.044(3) -0.003(3) -0.012(3) 0.020(3)
C20 0.061(4) 0.048(3) 0.043(3) 0.006(2) -0.006(3) 0.013(3)
C21 0.044(2) 0.043(2) 0.032(2) -0.007(2) 0.001(2) -0.004(3)
C22 0.040(2) 0.040(2) 0.029(2) -0.0033(19) -0.0045(18) 0.0043(19)
C23 0.047(3) 0.041(3) 0.031(2) 0.006(2) -0.003(2) 0.004(2)
C24 0.038(3) 0.037(3) 0.055(3) -0.001(2) -0.007(2) -0.008(2)
C25 0.038(3) 0.045(3) 0.036(3) 0.009(2) -0.009(2) -0.003(2)
C26 0.039(3) 0.060(3) 0.043(3) 0.005(3) -0.011(2) 0.009(2)
C27 0.038(3) 0.054(3) 0.063(4) -0.011(3) 0.011(3) -0.002(2)
C28 0.045(3) 0.040(3) 0.047(3) -0.006(2) 0.008(2) 0.008(2)
C29 0.049(3) 0.049(3) 0.055(3) -0.013(3) -0.003(2) -0.001(2)
C30 0.043(3) 0.068(4) 0.040(3) -0.003(3) -0.005(2) 0.004(3)
C31 0.040(3) 0.053(3) 0.051(3) -0.004(3) 0.005(2) -0.018(2)
C32 0.052(3) 0.053(3) 0.053(3) -0.014(2) -0.002(3) -0.017(3)
C33 0.041(3) 0.062(3) 0.054(3) 0.014(3) 0.009(2) -0.012(2)
C34 0.041(3) 0.057(3) 0.052(3) -0.004(3) -0.018(2) -0.011(2)
C35 0.045(3) 0.048(3) 0.061(3) 0.011(2) -0.005(2) -0.024(2)
C36 0.034(2) 0.051(3) 0.041(3) -0.010(2) 0.000(2) -0.010(2)
C37 0.023(2) 0.047(3) 0.058(3) -0.002(3) -0.008(2) -0.0095(19)
C38 0.048(3) 0.047(3) 0.057(3) -0.002(3) 0.004(3) -0.021(2)
C39 0.024(2) 0.039(2) 0.052(2) -0.004(2) -0.007(2) -0.0128(17)
C40 0.033(2) 0.041(3) 0.055(3) 0.000(2) 0.006(2) 0.0048(19)
C41 0.046(3) 0.054(3) 0.048(3) 0.001(2) 0.001(2) -0.020(3)
C42 0.061(4) 0.037(3) 0.080(4) 0.007(3) 0.004(3) -0.006(3)
C43 0.057(3) 0.044(3) 0.051(3) 0.003(3) 0.011(3) -0.007(3)
C44 0.049(3) 0.045(3) 0.039(3) 0.016(2) -0.001(2) 0.014(2)
C45 0.049(3) 0.054(3) 0.053(3) 0.024(3) 0.020(3) 0.019(3)
C46 0.039(3) 0.029(2) 0.057(3) -0.003(2) 0.000(2) 0.000(2)
C47 0.037(2) 0.038(3) 0.047(3) 0.005(2) 0.003(2) 0.005(2)
C48 0.042(2) 0.042(2) 0.042(3) 0.010(2) -0.015(2) 0.000(2)
C49 0.034(2) 0.036(2) 0.043(2) 0.018(2) -0.0001(17) -0.004(2)
C50 0.031(3) 0.051(3) 0.063(3) -0.007(2) -0.005(2) -0.004(2)
C51 0.033(2) 0.055(3) 0.049(3) 0.011(2) -0.006(2) -0.009(2)
C52 0.033(2) 0.057(3) 0.041(3) 0.010(2) 0.006(2) 0.003(2)
C53 0.036(2) 0.056(3) 0.039(2) 0.006(2) 0.0037(18) -0.011(2)
C54 0.044(3) 0.048(3) 0.042(3) 0.001(2) 0.005(2) -0.014(2)
C55 0.049(3) 0.042(3) 0.043(3) 0.010(2) 0.010(2) -0.013(2)
C56 0.049(3) 0.038(3) 0.045(3) 0.001(2) 0.007(2) 0.007(2)
C57 0.041(3) 0.067(3) 0.033(2) 0.002(2) -0.004(2) 0.010(2)
C58 0.056(3) 0.048(3) 0.043(3) 0.003(2) -0.013(2) -0.014(2)
C59 0.059(3) 0.066(3) 0.060(3) 0.009(3) -0.016(3) -0.024(3)
C60 0.052(3) 0.061(3) 0.042(3) -0.023(2) -0.001(3) -0.009(3)
C61 0.069(3) 0.054(3) 0.049(3) 0.017(2) -0.003(3) 0.015(3)
C62 0.033(2) 0.039(2) 0.046(3) 0.012(2) 0.002(2) -0.009(2)
C63 0.037(3) 0.042(2) 0.038(2) 0.007(2) -0.0089(19) -0.009(2)
C64 0.049(3) 0.047(3) 0.038(2) 0.015(2) -0.011(2) 0.008(2)
C65 0.053(3) 0.042(3) 0.038(3) 0.001(2) -0.002(2) 0.009(2)
C66 0.032(2) 0.039(2) 0.052(3) -0.009(2) -0.009(2) -0.005(2)
C67 0.052(3) 0.045(3) 0.042(3) -0.003(2) -0.016(2) -0.003(2)
C68 0.041(3) 0.052(3) 0.037(3) 0.008(2) -0.014(2) -0.009(2)
C69 0.044(3) 0.051(3) 0.058(3) 0.008(3) 0.009(2) 0.006(2)
C70 0.046(3) 0.065(3) 0.033(3) 0.011(2) -0.005(2) 0.011(3)
C71 0.053(3) 0.045(3) 0.029(2) 0.008(2) -0.004(2) 0.001(2)
C72 0.046(3) 0.057(3) 0.043(3) 0.012(2) -0.006(2) -0.007(2)
C73 0.050(3) 0.061(3) 0.031(2) -0.001(2) 0.016(2) 0.006(2)
Eu1 0.03288(10) 0.04276(11) 0.03501(10) -0.00116(11) 0.00250(10) -0.00313(11)
N1 0.0275(17) 0.0378(18) 0.045(2) 0.0002(19) 0.0015(14) -0.0078(18)
N2 0.034(2) 0.045(2) 0.048(2) -0.0155(19) -0.0034(18) 0.0001(17)
N3 0.0354(19) 0.036(2) 0.052(2) 0.0062(19) -0.0038(18) 0.0015(17)
N4 0.036(2) 0.041(2) 0.041(2) 0.0054(18) -0.0047(17) -0.0067(18)
O1 0.0389(16) 0.0390(18) 0.0317(15) 0.0019(14) 0.0109(12) 0.0016(14)
O2 0.0371(16) 0.0376(17) 0.0393(17) -0.0009(14) 0.0025(14) 0.0080(13)
O3 0.0473(17) 0.0303(16) 0.0330(14) 0.0047(12) 0.0073(15) -0.0044(14)
O4 0.0390(18) 0.060(2) 0.0353(18) -0.0027(17) -0.0002(15) 0.0000(16)
O5 0.0371(18) 0.046(2) 0.0433(19) -0.0009(17) -0.0031(15) -0.0059(14)
O6 0.0510(18) 0.0367(15) 0.0405(16) -0.0028(12) 0.0155(16) 0.0040(17)
O1W 0.035(5) 0.080(7) 0.084(7) -0.020(6) -0.007(5) 0.008(5)
O2W 0.063(8) 0.055(8) 0.056(8) -0.012(6) -0.009(6) 0.011(6)
O3W 0.105(11) 0.102(11) 0.028(6) 0.024(7) 0.031(6) 0.004(9)
O4W 0.068(6) 0.056(5) 0.043(5) -0.032(4) -0.007(4) 0.000(5)
O5W 0.022(5) 0.052(7) 0.080(9) -0.026(6) 0.017(5) -0.007(5)
O6W 0.051(7) 0.059(8) 0.092(10) -0.028(8) 0.009(7) -0.012(7)

loop_
_atom_type_symbol
_atom_type_description
_atom_type_scat_dispersion_real
_atom_type_scat_dispersion_imag
_atom_type_scat_source
C C 0.0033 0.0016 'International Tables Vol C Tables 4.2.6.8 and 6.1.1.4'
H H 0.0000 0.0000 'International Tables Vol C Tables 4.2.6.8 and 6.1.1.4'
N N 0.0061 0.0033 'International Tables Vol C Tables 4.2.6.8 and 6.1.1.4'
O O 0.0106 0.0060 'International Tables Vol C Tables 4.2.6.8 and 6.1.1.4'
Eu Eu -0.1578 3.6682 'International Tables Vol C Tables 4.2.6.8 and 6.1.1.4'

loop_
_geom_angle_atom_site_label_1
_geom_angle_atom_site_label_2
_geom_angle_atom_site_label_3
_geom_angle
C2 C1 C6 119.2(5)
C2 C1 H1 120.4
C6 C1 H1 120.4
C3 C2 C1 121.5(6)
C3 C2 H2 119.2
C1 C2 H2 119.2
C2 C3 C4 120.9(6)
C2 C3 H3 119.5
C4 C3 H3 119.5
C5 C4 C3 117.8(5)
C5 C4 H4 121.1
C3 C4 H4 121.1
C6 C5 C4 122.5(5)
C6 C5 H5 118.7
C4 C5 H5 118.7
C5 C6 C1 117.9(5)
C5 C6 C7 124.2(5)
C1 C6 C7 117.8(4)
O1 C7 C8 127.0(4)
O1 C7 C6 115.0(4)
C8 C7 C6 117.8(4)
C7 C8 C9 125.6(4)
C7 C8 H8 117.2
C9 C8 H8 117.2
O2 C9 C8 120.5(4)
O2 C9 C10 115.8(4)
C8 C9 C10 123.7(4)
C15 C10 C11 119.4(5)
C15 C10 C9 119.6(4)
C11 C10 C9 121.0(4)
C12 C11 C10 119.9(5)
C12 C11 H11 120.1
C10 C11 H11 120.1
C11 C12 C13 121.4(5)
C11 C12 H12 119.3
C13 C12 H12 119.3
C12 C13 C14 119.3(5)
C12 C13 H13 120.3
C14 C13 H13 120.3
C15 C14 C13 119.7(5)
C15 C14 H14 120.1
C13 C14 H14 120.1
C14 C15 C10 120.2(5)
C14 C15 H15 119.9
C10 C15 H15 119.9
C17 C16 C21 120.3(4)
C17 C16 H16 119.8
C21 C16 H16 119.8
C18 C17 C16 118.7(5)
C18 C17 H17 120.7
C16 C17 H17 120.7
C17 C18 C19 121.7(6)
C17 C18 H18 119.1
C19 C18 H18 119.1
C20 C19 C18 118.1(6)
C20 C19 H19 121.0
C18 C19 H19 121.0
C21 C20 C19 121.7(5)
C21 C20 H20 119.2
C19 C20 H20 119.2
C20 C21 C16 119.5(4)
C20 C21 C22 121.6(4)
C16 C21 C22 118.8(4)
O3 C22 C23 126.7(4)
O3 C22 C21 114.0(4)
C23 C22 C21 119.2(4)
C24 C23 C22 121.0(4)
C24 C23 H23 119.5
C22 C23 H23 119.5
O4 C24 C23 126.7(4)
O4 C24 C25 112.7(4)
C23 C24 C25 120.5(5)
C30 C25 C26 119.9(5)
C30 C25 C24 117.0(5)
C26 C25 C24 122.7(5)
C27 C26 C25 120.1(5)
C27 C26 H26 119.9
C25 C26 H26 119.9
C28 C27 C26 121.5(6)
C28 C27 H27 119.2
C26 C27 H27 119.2
C27 C28 C29 118.3(5)
C27 C28 H28 120.8
C29 C28 H28 120.8
C30 C29 C28 120.1(5)
C30 C29 H29 119.9
C28 C29 H29 119.9
C25 C30 C29 119.8(5)
C25 C30 H30 120.1
C29 C30 H30 120.1
C36 C31 C32 119.5(5)
C36 C31 H31 120.2
C32 C31 H31 120.2
C33 C32 C31 122.2(5)
C33 C32 H32 118.9
C31 C32 H32 118.9
C32 C33 C34 118.7(5)
C32 C33 H33 120.7
C34 C33 H33 120.7
C35 C34 C33 120.0(5)
C35 C34 H34 120.0
C33 C34 H34 120.0
C34 C35 C36 120.5(5)
C34 C35 H35 119.8
C36 C35 H35 119.8
C31 C36 C35 119.1(5)
C31 C36 C37 120.9(4)
C35 C36 C37 120.0(5)
O5 C37 C38 129.7(5)
O5 C37 C36 114.4(4)
C38 C37 C36 115.3(5)
C39 C38 C37 121.4(5)
C39 C38 H38 119.3
C37 C38 H38 119.3
O6 C39 C38 123.4(4)
O6 C39 C40 117.6(4)
C38 C39 C40 118.5(4)
C41 C40 C45 116.4(5)
C41 C40 C39 125.2(5)
C45 C40 C39 117.8(5)
C42 C41 C40 123.9(5)
C42 C41 H41 118.0
C40 C41 H41 118.0
C41 C42 C43 119.1(5)
C41 C42 H42 120.5
C43 C42 H42 120.5
C42 C43 C44 119.8(5)
C42 C43 H43 120.1
C44 C43 H43 120.1
C45 C44 C43 119.9(5)
C45 C44 H44 120.1
C43 C44 H44 120.1
C44 C45 C40 120.9(5)
C44 C45 H45 119.5
C40 C45 H45 119.5
C47 C46 N1 120.0(4)
C47 C46 H46 120.0
N1 C46 H46 120.0
C62 C47 C46 123.0(4)
C62 C47 N3 117.2(3)
C46 C47 N3 119.8(4)
N3 C48 C49 120.9(4)
N3 C48 H48 119.5
C49 C48 H48 119.5
N1 C49 C50 118.0(4)
N1 C49 C48 119.0(4)
C50 C49 C48 122.9(4)
C51 C50 N2 117.7(4)
C51 C50 C49 126.3(4)
N2 C50 C49 115.8(4)
C52 C51 C50 124.3(5)
C52 C51 H51 117.8
C50 C51 H51 117.8
C51 C52 C53 117.7(5)
C51 C52 C58 124.2(5)
C53 C52 C58 117.7(5)
C54 C53 C52 117.3(5)
C54 C53 C55 123.5(5)
C52 C53 C55 119.2(4)
N2 C54 C53 122.3(5)
N2 C54 H54 118.8
C53 C54 H54 118.8
C53 C55 C56 104.7(4)
C53 C55 C59 110.0(4)
C56 C55 C59 85.8(4)
C53 C55 H55 117.2
C56 C55 H55 117.2
C59 C55 H55 117.2
C57 C56 C55 89.2(4)
C57 C56 H56A 113.8
C55 C56 H56A 113.8
C57 C56 H56B 113.8
C55 C56 H56B 113.8
H56A C56 H56B 111.0
C56 C57 C58 106.1(4)
C56 C57 C59 85.9(4)
C58 C57 C59 112.1(4)
C56 C57 H57 116.2
C58 C57 H57 116.2
C59 C57 H57 116.2
C52 C58 C57 111.8(5)
C52 C58 H58A 109.3
C57 C58 H58A 109.3
C52 C58 H58B 109.3
C57 C58 H58B 109.3
H58A C58 H58B 107.9
C61 C59 C60 114.4(5)
C61 C59 C55 114.2(5)
C60 C59 C55 119.9(5)
C61 C59 C57 108.0(5)
C60 C59 C57 110.7(5)
C55 C59 C57 85.2(4)
C59 C60 H60A 109.5
C59 C60 H60B 109.5
H60A C60 H60B 109.5
C59 C60 H60C 109.5
H60A C60 H60C 109.5
H60B C60 H60C 109.5
C59 C61 H61A 109.5
C59 C61 H61B 109.5
H61A C61 H61B 109.5
C59 C61 H61C 109.5
H61A C61 H61C 109.5
H61B C61 H61C 109.5
C47 C62 C63 126.4(4)
C47 C62 N4 114.5(4)
C63 C62 N4 119.1(4)
C62 C63 C64 121.6(4)
C62 C63 H63 119.2
C64 C63 H63 119.2
C63 C64 C65 119.3(5)
C63 C64 C67 124.0(5)
C65 C64 C67 116.6(4)
C64 C65 C66 118.6(5)
C64 C65 C70 118.5(5)
C66 C65 C70 122.8(5)
N4 C66 C65 120.7(4)
N4 C66 H66 119.7
C65 C66 H66 119.7
C64 C67 C68 111.6(4)
C64 C67 H67A 109.3
C68 C67 H67A 109.3
C64 C67 H67B 109.3
C68 C67 H67B 109.3
H67A C67 H67B 108.0
C67 C68 C69 113.0(4)
C67 C68 C71 107.9(4)
C69 C68 C71 85.6(4)
C67 C68 H68 115.5
C69 C68 H68 115.5
C71 C68 H68 115.5
C70 C69 C68 88.3(4)
C70 C69 H69A 113.9
C68 C69 H69A 113.9
C70 C69 H69B 113.9
C68 C69 H69B 113.9
H69A C69 H69B 111.1
C69 C70 C65 110.2(4)
C69 C70 C71 86.1(4)
C65 C70 C71 106.1(4)
C69 C70 H70 116.7
C65 C70 H70 116.7
C71 C70 H70 116.7
C73 C71 C72 106.2(4)
C73 C71 C68 123.2(4)
C72 C71 C68 113.3(4)
C73 C71 C70 119.9(4)
C72 C71 C70 107.5(4)
C68 C71 C70 85.2(3)
C71 C72 H72A 109.5
C71 C72 H72B 109.5
H72A C72 H72B 109.5
C71 C72 H72C 109.5
H72A C72 H72C 109.5
H72B C72 H72C 109.5
C71 C73 H73A 109.5
C71 C73 H73B 109.5
H73A C73 H73B 109.5
C71 C73 H73C 109.5
H73A C73 H73C 109.5
H73B C73 H73C 109.5
O2 Eu1 O4 87.53(12)
O2 Eu1 O6 74.58(11)
O4 Eu1 O6 73.76(12)
O2 Eu1 O5 144.71(12)
O4 Eu1 O5 90.89(11)
O6 Eu1 O5 71.16(12)
O2 Eu1 O1 71.33(10)
O4 Eu1 O1 93.12(12)
O6 Eu1 O1 143.91(11)
O5 Eu1 O1 143.92(11)
O2 Eu1 O3 137.10(12)
O4 Eu1 O3 71.67(11)
O6 Eu1 O3 130.11(10)
O5 Eu1 O3 74.54(11)
O1 Eu1 O3 72.81(10)
O2 Eu1 N1 115.41(12)
O4 Eu1 N1 147.83(12)
O6 Eu1 N1 131.99(13)
O5 Eu1 N1 82.73(12)
O1 Eu1 N1 75.02(12)
O3 Eu1 N1 76.25(11)
O2 Eu1 N2 81.29(12)
O4 Eu1 N2 149.07(12)
O6 Eu1 N2 75.48(12)
O5 Eu1 N2 82.22(13)
O1 Eu1 N2 110.14(12)
O3 Eu1 N2 133.69(12)
N1 Eu1 N2 61.29(12)
C49 N1 C46 120.3(3)
C49 N1 Eu1 121.8(2)
C46 N1 Eu1 117.8(2)
C54 N2 C50 120.1(4)
C54 N2 Eu1 118.7(3)
C50 N2 Eu1 120.4(2)
C48 N3 C47 120.0(3)
C66 N4 C62 120.6(4)
C7 O1 Eu1 134.57(19)
C9 O2 Eu1 139.9(2)
C22 O3 Eu1 131.6(2)
C24 O4 Eu1 131.2(2)
C37 O5 Eu1 131.3(2)
C39 O6 Eu1 130.5(2)
H1WA O1W H1WC 109.5
H2WB O2W H2WC 109.5
H3WD O3W H3WC 109.5
H4WA O4W H4WC 109.5
H5WA O5W H5WB 109.5
H6WD O6W H6WC 109.8

loop_
_geom_bond_atom_site_label_1
_geom_bond_atom_site_label_2
_geom_bond_distance
C1 C2 1.402(8)
C1 C6 1.419(8)
C1 H1 0.9300
C2 C3 1.343(8)
C2 H2 0.9300
C3 C4 1.413(8)
C3 H3 0.9300
C4 C5 1.391(8)
C4 H4 0.9300
C5 C6 1.389(7)
C5 H5 0.9300
C6 C7 1.511(6)
C7 O1 1.282(4)
C7 C8 1.328(6)
C8 C9 1.384(6)
C8 H8 0.9300
C9 O2 1.343(5)
C9 C10 1.481(7)
C10 C15 1.393(7)
C10 C11 1.409(7)
C11 C12 1.371(7)
C11 H11 0.9300
C12 C13 1.375(8)
C12 H12 0.9300
C13 C14 1.415(7)
C13 H13 0.9300
C14 C15 1.386(7)
C14 H14 0.9300
C15 H15 0.9300
C16 C17 1.400(7)
C16 C21 1.400(7)
C16 H16 0.9300
C17 C18 1.383(8)
C17 H17 0.9300
C18 C19 1.403(8)
C18 H18 0.9300
C19 C20 1.387(8)
C19 H19 0.9300
C20 C21 1.374(7)
C20 H20 0.9300
C21 C22 1.521(6)
C22 O3 1.279(5)
C22 C23 1.401(7)
C23 C24 1.392(7)
C23 H23 0.9300
C24 O4 1.302(5)
C24 C25 1.499(7)
C25 C30 1.379(8)
C25 C26 1.382(7)
C26 C27 1.367(8)
C26 H26 0.9300
C27 C28 1.367(8)
C27 H27 0.9300
C28 C29 1.415(8)
C28 H28 0.9300
C29 C30 1.382(8)
C29 H29 0.9300
C30 H30 0.9300
C31 C36 1.388(7)
C31 C32 1.389(7)
C31 H31 0.9300
C32 C33 1.369(7)
C32 H32 0.9300
C33 C34 1.405(8)
C33 H33 0.9300
C34 C35 1.386(8)
C34 H34 0.9300
C35 C36 1.407(7)
C35 H35 0.9300
C36 C37 1.523(8)
C37 O5 1.229(5)
C37 C38 1.390(8)
C38 C39 1.386(7)
C38 H38 0.9300
C39 O6 1.324(4)
C39 C40 1.478(7)
C40 C41 1.375(7)
C40 C45 1.417(7)
C41 C42 1.363(8)
C41 H41 0.9300
C42 C43 1.378(8)
C42 H42 0.9300
C43 C44 1.399(7)
C43 H43 0.9300
C44 C45 1.376(7)
C44 H44 0.9300
C45 H45 0.9300
C46 C47 1.394(7)
C46 N1 1.398(5)
C46 H46 0.9300
C47 C62 1.355(5)
C47 N3 1.396(5)
C48 N3 1.370(5)
C48 C49 1.412(7)
C48 H48 0.9300
C49 N1 1.383(4)
C49 C50 1.403(7)
C50 C51 1.370(5)
C50 N2 1.400(5)
C51 C52 1.337(7)
C51 H51 0.9300
C52 C53 1.437(7)
C52 C58 1.462(7)
C53 C54 1.402(7)
C53 C55 1.498(7)
C54 N2 1.336(6)
C54 H54 0.9300
C55 C56 1.573(7)
C55 C59 1.583(8)
C55 H55 0.9800
C56 C57 1.522(7)
C56 H56A 0.9700
C56 H56B 0.9700
C57 C58 1.596(7)
C57 C59 1.628(8)
C57 H57 0.9800
C58 H58A 0.9700
C58 H58B 0.9700
C59 C61 1.496(8)
C59 C60 1.511(8)
C60 H60A 0.9600
C60 H60B 0.9600
C60 H60C 0.9600
C61 H61A 0.9600
C61 H61B 0.9600
C61 H61C 0.9600
C62 C63 1.373(7)
C62 N4 1.399(6)
C63 C64 1.390(7)
C63 H63 0.9300
C64 C65 1.407(8)
C64 C67 1.540(8)
C65 C66 1.409(7)
C65 C70 1.535(7)
C66 N4 1.368(6)
C66 H66 0.9300
C67 C68 1.553(7)
C67 H67A 0.9700
C67 H67B 0.9700
C68 C69 1.562(7)
C68 C71 1.585(7)
C68 H68 0.9800
C69 C70 1.532(7)
C69 H69A 0.9700
C69 H69B 0.9700
C70 C71 1.601(7)
C70 H70 0.9800
C71 C73 1.552(7)
C71 C72 1.552(7)
C72 H72A 0.9600
C72 H72B 0.9600
C72 H72C 0.9600
C73 H73A 0.9600
C73 H73B 0.9600
C73 H73C 0.9600
Eu1 O2 2.280(3)
Eu1 O4 2.352(4)
Eu1 O6 2.355(3)
Eu1 O5 2.366(3)
Eu1 O1 2.372(3)
Eu1 O3 2.391(3)
Eu1 N1 2.591(4)
Eu1 N2 2.633(4)
O1W H1WA 0.8500
O1W H1WC 0.8501
O2W H2WB 0.8500
O2W H2WC 0.8501
O3W H3WD 0.8500
O3W H3WC 0.8500
O4W H4WA 0.8500
O4W H4WC 0.8499
O5W H5WA 0.8500
O5W H5WB 0.8500
O6W H6WD 0.8500
O6W H6WC 0.8499

loop_
_geom_torsion_atom_site_label_1
_geom_torsion_atom_site_label_2
_geom_torsion_atom_site_label_3
_geom_torsion_atom_site_label_4
_geom_torsion
C6 C1 C2 C3 0.6(8)
C1 C2 C3 C4 0.7(9)
C2 C3 C4 C5 -0.1(9)
C3 C4 C5 C6 -1.9(9)
C4 C5 C6 C1 3.1(8)
C4 C5 C6 C7 179.6(5)
C2 C1 C6 C5 -2.4(8)
C2 C1 C6 C7 -179.2(5)
C5 C6 C7 O1 -153.3(5)
C1 C6 C7 O1 23.2(7)
C5 C6 C7 C8 31.9(8)
C1 C6 C7 C8 -151.5(5)
O1 C7 C8 C9 -4.6(8)
C6 C7 C8 C9 169.4(5)
C7 C8 C9 O2 6.0(7)
C7 C8 C9 C10 -176.5(5)
O2 C9 C10 C15 -24.7(6)
C8 C9 C10 C15 157.7(5)
O2 C9 C10 C11 155.2(4)
C8 C9 C10 C11 -22.5(7)
C15 C10 C11 C12 0.4(7)
C9 C10 C11 C12 -179.5(5)
C10 C11 C12 C13 -0.5(8)
C11 C12 C13 C14 -0.1(8)
C12 C13 C14 C15 0.9(8)
C13 C14 C15 C10 -1.1(8)
C11 C10 C15 C14 0.4(7)
C9 C10 C15 C14 -179.7(5)
C21 C16 C17 C18 -1.0(7)
C16 C17 C18 C19 -0.7(8)
C17 C18 C19 C20 1.3(9)
C18 C19 C20 C21 -0.2(9)
C19 C20 C21 C16 -1.4(8)
C19 C20 C21 C22 174.9(5)
C17 C16 C21 C20 2.0(8)
C17 C16 C21 C22 -174.3(4)
C20 C21 C22 O3 -153.7(5)
C16 C21 C22 O3 22.6(6)
C20 C21 C22 C23 23.3(7)
C16 C21 C22 C23 -160.5(5)
O3 C22 C23 C24 -13.7(8)
C21 C22 C23 C24 169.8(5)
C22 C23 C24 O4 10.0(8)
C22 C23 C24 C25 -173.5(4)
O4 C24 C25 C30 16.6(6)
C23 C24 C25 C30 -160.3(5)
O4 C24 C25 C26 -170.9(4)
C23 C24 C25 C26 12.2(7)
C30 C25 C26 C27 -3.4(8)
C24 C25 C26 C27 -175.7(5)
C25 C26 C27 C28 4.4(8)
C26 C27 C28 C29 -3.5(8)
C27 C28 C29 C30 1.7(8)
C26 C25 C30 C29 1.6(8)
C24 C25 C30 C29 174.3(5)
C28 C29 C30 C25 -0.8(8)
C36 C31 C32 C33 0.0(9)
C31 C32 C33 C34 0.2(9)
C32 C33 C34 C35 -0.5(8)
C33 C34 C35 C36 0.6(8)
C32 C31 C36 C35 0.1(8)
C32 C31 C36 C37 178.5(5)
C34 C35 C36 C31 -0.4(8)
C34 C35 C36 C37 -178.8(5)
C31 C36 C37 O5 26.4(7)
C35 C36 C37 O5 -155.2(5)
C31 C36 C37 C38 -145.2(5)
C35 C36 C37 C38 33.1(7)
O5 C37 C38 C39 1.6(9)
C36 C37 C38 C39 171.7(5)
C37 C38 C39 O6 6.4(8)
C37 C38 C39 C40 177.6(5)
O6 C39 C40 C41 169.6(5)
C38 C39 C40 C41 -2.2(8)
O6 C39 C40 C45 -19.3(7)
C38 C39 C40 C45 168.9(5)
C45 C40 C41 C42 1.3(9)
C39 C40 C41 C42 172.6(5)
C40 C41 C42 C43 -2.1(9)
C41 C42 C43 C44 2.9(9)
C42 C43 C44 C45 -3.0(9)
C43 C44 C45 C40 2.3(9)
C41 C40 C45 C44 -1.4(8)
C39 C40 C45 C44 -173.3(5)
N1 C46 C47 C62 -175.6(4)
N1 C46 C47 N3 1.7(7)
N3 C48 C49 N1 -0.6(6)
N3 C48 C49 C50 175.2(4)
N1 C49 C50 C51 178.1(4)
C48 C49 C50 C51 2.2(8)
N1 C49 C50 N2 3.7(6)
C48 C49 C50 N2 -172.1(4)
N2 C50 C51 C52 -6.0(6)
C49 C50 C51 C52 179.8(4)
C50 C51 C52 C53 9.4(7)
C50 C51 C52 C58 -178.4(4)
C51 C52 C53 C54 -6.9(7)
C58 C52 C53 C54 -179.6(4)
C51 C52 C53 C55 175.5(4)
C58 C52 C53 C55 2.8(7)
C52 C53 C54 N2 1.6(7)
C55 C53 C54 N2 179.1(4)
C54 C53 C55 C56 -135.6(5)
C52 C53 C55 C56 41.8(6)
C54 C53 C55 C59 133.6(5)
C52 C53 C55 C59 -49.0(6)
C53 C55 C56 C57 -81.0(4)
C59 C55 C56 C57 28.6(4)
C55 C56 C57 C58 84.1(4)
C55 C56 C57 C59 -27.7(4)
C51 C52 C58 C57 -173.9(5)
C53 C52 C58 C57 -1.7(6)
C56 C57 C58 C52 -46.2(6)
C59 C57 C58 C52 46.0(6)
C53 C55 C59 C61 -174.9(5)
C56 C55 C59 C61 80.9(5)
C53 C55 C59 C60 -33.7(7)
C56 C55 C59 C60 -137.9(6)
C53 C55 C59 C57 77.5(4)
C56 C55 C59 C57 -26.7(4)
C56 C57 C59 C61 -86.2(5)
C58 C57 C59 C61 168.0(4)
C56 C57 C59 C60 147.8(4)
C58 C57 C59 C60 42.1(6)
C56 C57 C59 C55 27.6(4)
C58 C57 C59 C55 -78.1(5)
C46 C47 C62 C63 152.4(4)
N3 C47 C62 C63 -25.0(6)
C46 C47 C62 N4 -27.9(5)
N3 C47 C62 N4 154.8(3)
C47 C62 C63 C64 -179.3(4)
N4 C62 C63 C64 0.9(7)
C62 C63 C64 C65 -0.4(7)
C62 C63 C64 C67 175.5(5)
C63 C64 C65 C66 -1.5(7)
C67 C64 C65 C66 -177.7(5)
C63 C64 C65 C70 -179.6(4)
C67 C64 C65 C70 4.2(7)
C64 C65 C66 N4 3.0(7)
C70 C65 C66 N4 -179.1(4)
C63 C64 C67 C68 179.2(4)
C65 C64 C67 C68 -4.7(6)
C64 C67 C68 C69 -41.7(6)
C64 C67 C68 C71 51.1(5)
C67 C68 C69 C70 78.4(5)
C71 C68 C69 C70 -29.1(4)
C68 C69 C70 C65 -76.9(5)
C68 C69 C70 C71 28.8(4)
C64 C65 C70 C69 43.3(6)
C66 C65 C70 C69 -134.7(5)
C64 C65 C70 C71 -48.4(6)
C66 C65 C70 C71 133.6(5)
C67 C68 C71 C73 38.0(6)
C69 C68 C71 C73 150.7(5)
C67 C68 C71 C72 168.1(4)
C69 C68 C71 C72 -79.2(5)
C67 C68 C71 C70 -84.9(4)
C69 C68 C71 C70 27.9(4)
C69 C70 C71 C73 -154.3(5)
C65 C70 C71 C73 -44.4(6)
C69 C70 C71 C72 84.5(5)
C65 C70 C71 C72 -165.6(4)
C69 C70 C71 C68 -28.4(4)
C65 C70 C71 C68 81.5(4)
C50 C49 N1 C46 -173.6(4)
C48 C49 N1 C46 2.3(5)
C50 C49 N1 Eu1 10.1(5)
C48 C49 N1 Eu1 -173.9(3)
C47 C46 N1 C49 -2.9(6)
C47 C46 N1 Eu1 173.5(3)
O2 Eu1 N1 C49 -75.6(3)
O4 Eu1 N1 C49 152.7(2)
O6 Eu1 N1 C49 16.3(3)
O5 Eu1 N1 C49 72.7(3)
O1 Eu1 N1 C49 -136.0(3)
O3 Eu1 N1 C49 148.5(3)
N2 Eu1 N1 C49 -12.4(2)
O2 Eu1 N1 C46 108.1(2)
O4 Eu1 N1 C46 -23.7(4)
O6 Eu1 N1 C46 -160.1(2)
O5 Eu1 N1 C46 -103.7(2)
O1 Eu1 N1 C46 47.7(2)
O3 Eu1 N1 C46 -27.9(2)
N2 Eu1 N1 C46 171.3(3)
C53 C54 N2 C50 1.8(7)
C53 C54 N2 Eu1 -167.9(4)
C51 C50 N2 C54 0.1(5)
C49 C50 N2 C54 174.9(3)
C51 C50 N2 Eu1 169.6(3)
C49 C50 N2 Eu1 -15.6(5)
O2 Eu1 N2 C54 -50.7(3)
O4 Eu1 N2 C54 19.4(5)
O6 Eu1 N2 C54 25.6(3)
O5 Eu1 N2 C54 98.0(4)
O1 Eu1 N2 C54 -117.0(3)
O3 Eu1 N2 C54 157.9(3)
N1 Eu1 N2 C54 -176.0(4)
O2 Eu1 N2 C50 139.7(3)
O4 Eu1 N2 C50 -150.2(3)
O6 Eu1 N2 C50 -144.1(3)
O5 Eu1 N2 C50 -71.6(3)
O1 Eu1 N2 C50 73.3(3)
O3 Eu1 N2 C50 -11.8(3)
N1 Eu1 N2 C50 14.3(3)
C49 C48 N3 C47 -0.6(6)
C62 C47 N3 C48 177.5(3)
C46 C47 N3 C48 0.1(6)
C65 C66 N4 C62 -2.5(7)
C47 C62 N4 C66 -179.2(4)
C63 C62 N4 C66 0.6(7)
C8 C7 O1 Eu1 -6.9(7)
C6 C7 O1 Eu1 179.0(2)
O2 Eu1 O1 C7 10.4(3)
O4 Eu1 O1 C7 -75.9(3)
O6 Eu1 O1 C7 -9.5(4)
O5 Eu1 O1 C7 -171.7(3)
O3 Eu1 O1 C7 -145.6(3)
N1 Eu1 O1 C7 134.4(3)
N2 Eu1 O1 C7 83.3(3)
C8 C9 O2 Eu1 4.7(6)
C10 C9 O2 Eu1 -173.1(2)
O4 Eu1 O2 C9 84.5(3)
O6 Eu1 O2 C9 158.3(3)
O5 Eu1 O2 C9 172.5(3)
O1 Eu1 O2 C9 -9.6(3)
O3 Eu1 O2 C9 25.1(4)
N1 Eu1 O2 C9 -72.1(3)
N2 Eu1 O2 C9 -124.4(3)
C23 C22 O3 Eu1 -15.2(6)
C21 C22 O3 Eu1 161.5(2)
O2 Eu1 O3 C22 94.2(3)
O4 Eu1 O3 C22 29.2(3)
O6 Eu1 O3 C22 -19.1(4)
O5 Eu1 O3 C22 -67.0(3)
O1 Eu1 O3 C22 128.6(3)
N1 Eu1 O3 C22 -153.1(3)
N2 Eu1 O3 C22 -129.7(3)
C23 C24 O4 Eu1 22.8(6)
C25 C24 O4 Eu1 -153.9(3)
O2 Eu1 O4 C24 -174.5(3)
O6 Eu1 O4 C24 110.8(3)
O5 Eu1 O4 C24 40.8(3)
O1 Eu1 O4 C24 -103.4(3)
O3 Eu1 O4 C24 -32.6(3)
N1 Eu1 O4 C24 -36.9(4)
N2 Eu1 O4 C24 117.0(3)
C38 C37 O5 Eu1 19.9(7)
C36 C37 O5 Eu1 -150.3(3)
O2 Eu1 O5 C37 -44.1(4)
O4 Eu1 O5 C37 42.9(3)
O6 Eu1 O5 C37 -29.6(3)
O1 Eu1 O5 C37 139.4(3)
O3 Eu1 O5 C37 113.6(3)
N1 Eu1 O5 C37 -168.7(3)
N2 Eu1 O5 C37 -106.9(3)
C38 C39 O6 Eu1 -36.0(5)
C40 C39 O6 Eu1 152.6(3)
O2 Eu1 O6 C39 -151.1(3)
O4 Eu1 O6 C39 -59.1(3)
O5 Eu1 O6 C39 37.5(3)
O1 Eu1 O6 C39 -131.5(3)
O3 Eu1 O6 C39 -11.5(4)
N1 Eu1 O6 C39 98.4(3)
N2 Eu1 O6 C39 124.1(3)
